data_7100526
loop_
_publ_author_name
'K. C. Kumara Swamy'
'Manab Chakravarty'
'Praveen Kommana'

_publ_section_title
;
Nonstoichiometry induced by differential oxygen/ lone
pair occupation in chiral bicyclic 1,1'-binaphthoxy cyclodiphosphazanes
;
_journal_name_full 'Chemical Communications'
_journal_paper_doi 10.1039/b509327a
_journal_year 2005
_chemical_formula_moiety 'C28 H30 N2 O3.40 P2'
_chemical_formula_sum 'C28 H30 N2 O3.4 P2'
_chemical_formula_weight 510.88
_space_group_IT_number 19
_symmetry_cell_setting orthorhombic
_symmetry_space_group_name_Hall 'P 2ac 2ab'
_symmetry_space_group_name_H-M 'P 21 21 21'
_cell_angle_alpha 90.00
_cell_angle_beta 90.00
_cell_angle_gamma 90.00
_cell_formula_units_Z 4
_cell_length_a 9.7160(8)
_cell_length_b 15.1905(12)
_cell_length_c 17.8076(14)
_cell_measurement_temperature 273(2)
_cell_volume 2628.2(4)
_diffrn_ambient_temperature 273(2)
_exptl_crystal_density_diffrn 1.295
_cod_original_formula_sum 'C28 H30 N2 O3.40 P2'
_cod_database_code 7100526

loop_
_symmetry_equiv_pos_as_xyz
'x, y, z'
'-x+1/2, -y, z+1/2'
'-x, y+1/2, -z+1/2'
'x+1/2, -y+1/2, -z'

loop_
_atom_site_label
_atom_site_type_symbol
_atom_site_fract_x
_atom_site_fract_y
_atom_site_fract_z
_atom_site_U_iso_or_equiv
_atom_site_adp_type
_atom_site_occupancy
_atom_site_symmetry_multiplicity
_atom_site_calc_flag
_atom_site_refinement_flags
_atom_site_disorder_assembly
_atom_site_disorder_group
P1 P 0.68054(8) 0.51138(6) -0.01307(5) 0.0450(2) Uani 1 1 d . . .
P2 P 0.78176(9) 0.43309(6) 0.09571(5) 0.0469(2) Uani 1 1 d . . .
O1 O 0.6030(2) 0.60064(13) 0.01360(12) 0.0454(5) Uani 1 1 d . . .
O2 O 0.7550(2) 0.48568(15) 0.17327(11) 0.0504(6) Uani 1 1 d . . .
O3 O 0.6653(3) 0.5009(2) -0.09223(17) 0.0646(9) Uani 0.70 1 d P . .
O4 O 0.8624(4) 0.3572(2) 0.10864(19) 0.0632(10) Uani 0.70 1 d P . .
N1 N 0.8314(2) 0.50921(17) 0.03235(13) 0.0446(6) Uani 1 1 d . . .
N2 N 0.6327(3) 0.43248(18) 0.04792(15) 0.0487(7) Uani 1 1 d . . .
C1 C 0.9755(3) 0.5258(2) 0.00626(19) 0.0505(9) Uani 1 1 d . . .
C2 C 1.0311(4) 0.4423(3) -0.0307(3) 0.0847(13) Uani 1 1 d . . .
H2A H 1.0357 0.3960 0.0058 0.127 Uiso 1 1 calc R . .
H2B H 1.1215 0.4535 -0.0503 0.127 Uiso 1 1 calc R . .
H2C H 0.9711 0.4251 -0.0709 0.127 Uiso 1 1 calc R . .
C3 C 0.9751(4) 0.5986(2) -0.0521(2) 0.0596(10) Uani 1 1 d . . .
H3A H 0.9118 0.5839 -0.0915 0.089 Uiso 1 1 calc R . .
H3B H 1.0659 0.6051 -0.0726 0.089 Uiso 1 1 calc R . .
H3C H 0.9473 0.6529 -0.0290 0.089 Uiso 1 1 calc R . .
C4 C 1.0592(4) 0.5533(3) 0.0728(2) 0.0866(14) Uani 1 1 d . . .
H4A H 1.0190 0.6048 0.0951 0.130 Uiso 1 1 calc R . .
H4B H 1.1515 0.5664 0.0571 0.130 Uiso 1 1 calc R . .
H4C H 1.0609 0.5065 0.1090 0.130 Uiso 1 1 calc R . .
C5 C 0.5258(4) 0.3640(2) 0.0373(2) 0.0643(11) Uani 1 1 d . . .
C6 C 0.5571(8) 0.3141(3) -0.0347(3) 0.142(3) Uani 1 1 d . . .
H6A H 0.5536 0.3540 -0.0765 0.213 Uiso 1 1 calc R . .
H6B H 0.4900 0.2684 -0.0417 0.213 Uiso 1 1 calc R . .
H6C H 0.6472 0.2885 -0.0315 0.213 Uiso 1 1 calc R . .
C7 C 0.5270(5) 0.2998(3) 0.1030(2) 0.0850(14) Uani 1 1 d . . .
H7A H 0.6148 0.2710 0.1054 0.127 Uiso 1 1 calc R . .
H7B H 0.4559 0.2567 0.0961 0.127 Uiso 1 1 calc R . .
H7C H 0.5109 0.3314 0.1489 0.127 Uiso 1 1 calc R . .
C8 C 0.3903(5) 0.4111(4) 0.0338(5) 0.160(3) Uani 1 1 d . . .
H8A H 0.3820 0.4498 0.0762 0.240 Uiso 1 1 calc R . .
H8B H 0.3168 0.3689 0.0347 0.240 Uiso 1 1 calc R . .
H8C H 0.3854 0.4448 -0.0118 0.240 Uiso 1 1 calc R . .
C9 C 0.6702(3) 0.6664(2) 0.05469(17) 0.0391(7) Uani 1 1 d . . .
C10 C 0.7343(3) 0.7331(2) 0.01360(19) 0.0473(8) Uani 1 1 d . . .
H10 H 0.7251 0.7346 -0.0384 0.057 Uiso 1 1 calc R . .
C11 C 0.8093(4) 0.7953(2) 0.04851(19) 0.0493(8) Uani 1 1 d . . .
H11 H 0.8526 0.8387 0.0203 0.059 Uiso 1 1 calc R . .
C12 C 0.8232(3) 0.7956(2) 0.12725(19) 0.0467(8) Uani 1 1 d . . .
C13 C 0.9057(3) 0.8581(2) 0.1649(2) 0.0588(10) Uani 1 1 d . . .
H13 H 0.9546 0.8997 0.1373 0.071 Uiso 1 1 calc R . .
C14 C 0.9139(4) 0.8579(3) 0.2407(2) 0.0684(11) Uani 1 1 d . . .
H14 H 0.9690 0.8992 0.2649 0.082 Uiso 1 1 calc R . .
C15 C 0.8407(4) 0.7966(3) 0.2829(2) 0.0665(11) Uani 1 1 d . . .
H15 H 0.8466 0.7978 0.3350 0.080 Uiso 1 1 calc R . .
C16 C 0.7605(4) 0.7347(2) 0.2489(2) 0.0560(10) Uani 1 1 d . . .
H16 H 0.7124 0.6943 0.2780 0.067 Uiso 1 1 calc R . .
C17 C 0.7499(3) 0.7315(2) 0.16978(18) 0.0425(8) Uani 1 1 d . . .
C18 C 0.6709(3) 0.6650(2) 0.13148(18) 0.0400(7) Uani 1 1 d . . .
C19 C 0.5849(3) 0.6017(2) 0.17557(16) 0.0403(8) Uani 1 1 d . . .
C20 C 0.4512(3) 0.6305(2) 0.20057(17) 0.0417(8) Uani 1 1 d . . .
C21 C 0.3975(4) 0.7144(2) 0.18262(19) 0.0514(9) Uani 1 1 d . . .
H21 H 0.4496 0.7530 0.1537 0.062 Uiso 1 1 calc R . .
C22 C 0.2702(4) 0.7396(3) 0.2071(2) 0.0653(11) Uani 1 1 d . . .
H22 H 0.2367 0.7951 0.1949 0.078 Uiso 1 1 calc R . .
C23 C 0.1902(4) 0.6824(3) 0.2503(2) 0.0657(10) Uani 1 1 d . . .
H23 H 0.1031 0.6997 0.2662 0.079 Uiso 1 1 calc R . .
C24 C 0.2387(4) 0.6023(3) 0.2692(2) 0.0638(11) Uani 1 1 d . . .
H24 H 0.1848 0.5653 0.2986 0.077 Uiso 1 1 calc R . .
C25 C 0.3693(3) 0.5735(2) 0.24536(17) 0.0490(8) Uani 1 1 d . . .
C26 C 0.4214(4) 0.4902(2) 0.26498(18) 0.0574(9) Uani 1 1 d . . .
H26 H 0.3688 0.4528 0.2947 0.069 Uiso 1 1 calc R . .
C27 C 0.5478(4) 0.4638(2) 0.24093(18) 0.0545(9) Uani 1 1 d . . .
H27 H 0.5816 0.4088 0.2546 0.065 Uiso 1 1 calc R . .
C28 C 0.6274(3) 0.5201(2) 0.19535(17) 0.0454(8) Uani 1 1 d . . .

loop_
_atom_site_aniso_label
_atom_site_aniso_U_11
_atom_site_aniso_U_22
_atom_site_aniso_U_33
_atom_site_aniso_U_23
_atom_site_aniso_U_13
_atom_site_aniso_U_12
P1 0.0446(5) 0.0443(5) 0.0461(5) -0.0004(4) -0.0060(4) 0.0039(4)
P2 0.0438(5) 0.0442(5) 0.0526(5) 0.0039(5) 0.0007(4) 0.0067(4)
O1 0.0419(12) 0.0426(13) 0.0516(13) -0.0027(11) -0.0068(11) 0.0046(10)
O2 0.0480(13) 0.0561(15) 0.0471(12) 0.0042(12) -0.0002(10) 0.0103(12)
O3 0.079(2) 0.065(2) 0.0496(18) 0.0005(19) -0.0064(18) 0.004(2)
O4 0.066(2) 0.051(2) 0.073(2) 0.0116(18) 0.0025(19) 0.0173(18)
N1 0.0397(14) 0.0473(16) 0.0469(15) 0.0021(13) 0.0027(12) 0.0058(14)
N2 0.0467(15) 0.0433(16) 0.0559(17) -0.0024(14) -0.0036(13) 0.0008(14)
C1 0.0401(17) 0.054(2) 0.058(2) 0.0022(18) 0.0019(16) 0.0052(16)
C2 0.071(3) 0.065(3) 0.118(4) 0.008(3) 0.036(3) 0.018(2)
C3 0.054(2) 0.064(2) 0.061(2) 0.006(2) 0.0131(18) 0.0012(19)
C4 0.058(2) 0.124(4) 0.078(3) 0.018(3) -0.013(2) -0.025(3)
C5 0.055(2) 0.050(2) 0.088(3) 0.000(2) -0.006(2) -0.0100(19)
C6 0.247(8) 0.092(4) 0.088(4) -0.027(3) 0.008(4) -0.088(5)
C7 0.103(3) 0.056(3) 0.095(3) 0.009(2) 0.008(3) -0.028(3)
C8 0.056(3) 0.108(4) 0.316(9) 0.058(5) -0.038(4) -0.015(3)
C9 0.0362(17) 0.040(2) 0.0413(18) 0.0018(15) -0.0010(15) 0.0044(15)
C10 0.053(2) 0.045(2) 0.0442(18) 0.0083(17) 0.0067(17) 0.0098(17)
C11 0.049(2) 0.039(2) 0.059(2) 0.0083(17) 0.0133(19) -0.0003(17)
C12 0.0360(17) 0.042(2) 0.063(2) -0.0008(17) 0.0037(17) 0.0054(16)
C13 0.040(2) 0.049(2) 0.087(3) -0.006(2) 0.006(2) -0.0023(18)
C14 0.064(3) 0.062(3) 0.079(3) -0.017(2) -0.015(2) -0.002(2)
C15 0.067(3) 0.076(3) 0.057(2) -0.010(2) -0.008(2) 0.002(2)
C16 0.054(2) 0.059(2) 0.055(2) -0.0002(19) 0.0004(17) 0.0030(19)
C17 0.0384(19) 0.041(2) 0.048(2) 0.0014(16) 0.0030(14) 0.0049(15)
C18 0.0366(17) 0.0321(19) 0.0513(19) 0.0031(15) 0.0021(15) 0.0073(15)
C19 0.0429(19) 0.0385(19) 0.0394(18) 0.0043(15) 0.0012(15) 0.0001(15)
C20 0.0413(18) 0.046(2) 0.0380(17) -0.0010(15) -0.0018(14) -0.0020(15)
C21 0.052(2) 0.046(2) 0.057(2) 0.0062(17) 0.0047(18) 0.0013(18)
C22 0.055(2) 0.057(3) 0.084(3) -0.006(2) 0.005(2) 0.011(2)
C23 0.046(2) 0.069(3) 0.082(3) -0.006(2) 0.018(2) 0.007(2)
C24 0.056(2) 0.065(3) 0.070(3) 0.000(2) 0.0180(19) -0.004(2)
C25 0.0527(19) 0.053(2) 0.0410(18) -0.0010(17) 0.0049(15) -0.0031(18)
C26 0.065(2) 0.054(2) 0.054(2) 0.0099(19) 0.0144(18) -0.004(2)
C27 0.068(2) 0.045(2) 0.051(2) 0.0126(17) 0.0082(18) 0.0045(18)
C28 0.0464(18) 0.049(2) 0.0406(17) 0.0038(16) 0.0017(15) 0.0025(17)

loop_
_geom_bond_atom_site_label_1
_geom_bond_atom_site_label_2
_geom_bond_distance
_geom_bond_site_symmetry_2
_geom_bond_publ_flag
P1 O3 1.426(3) . ?
P1 O1 1.622(2) . ?
P1 N1 1.675(2) . ?
P1 N2 1.683(3) . ?
P2 O4 1.413(3) . ?
P2 O2 1.617(2) . ?
P2 N2 1.680(3) . ?
P2 N1 1.686(3) . ?
O1 C9 1.400(3) . ?
O2 C28 1.401(4) . ?
N1 C1 1.496(4) . ?
N2 C5 1.482(4) . ?
C1 C4 1.498(5) . ?
C1 C3 1.517(4) . ?
C1 C2 1.528(5) . ?
C2 H2A 0.9600 . ?
C2 H2B 0.9600 . ?
C2 H2C 0.9600 . ?
C3 H3A 0.9600 . ?
C3 H3B 0.9600 . ?
C3 H3C 0.9600 . ?
C4 H4A 0.9600 . ?
C4 H4B 0.9600 . ?
C4 H4C 0.9600 . ?
C5 C8 1.500(6) . ?
C5 C6 1.521(6) . ?
C5 C7 1.522(5) . ?
C6 H6A 0.9600 . ?
C6 H6B 0.9600 . ?
C6 H6C 0.9600 . ?
C7 H7A 0.9600 . ?
C7 H7B 0.9600 . ?
C7 H7C 0.9600 . ?
C8 H8A 0.9600 . ?
C8 H8B 0.9600 . ?
C8 H8C 0.9600 . ?
C9 C18 1.368(4) . ?
C9 C10 1.396(4) . ?
C10 C11 1.345(5) . ?
C10 H10 0.9300 . ?
C11 C12 1.409(4) . ?
C11 H11 0.9300 . ?
C12 C13 1.411(5) . ?
C12 C17 1.424(4) . ?
C13 C14 1.353(5) . ?
C13 H13 0.9300 . ?
C14 C15 1.393(5) . ?
C14 H14 0.9300 . ?
C15 C16 1.362(5) . ?
C15 H15 0.9300 . ?
C16 C17 1.414(4) . ?
C16 H16 0.9300 . ?
C17 C18 1.440(4) . ?
C18 C19 1.496(4) . ?
C19 C28 1.354(4) . ?
C19 C20 1.442(4) . ?
C20 C21 1.414(4) . ?
C20 C25 1.421(4) . ?
C21 C22 1.366(5) . ?
C21 H21 0.9300 . ?
C22 C23 1.397(5) . ?
C22 H22 0.9300 . ?
C23 C24 1.347(5) . ?
C23 H23 0.9300 . ?
C24 C25 1.407(5) . ?
C24 H24 0.9300 . ?
C25 C26 1.407(5) . ?
C26 C27 1.362(5) . ?
C26 H26 0.9300 . ?
C27 C28 1.410(4) . ?
C27 H27 0.9300 . ?
